data_2206496
loop_
_publ_author_name
'Joussef, Antonio C.'
'Silva, Liuz Everson da'
'Bortoluzzi, Adailton J.'
'Foro, Sabine'

_publ_section_title
;2,2-Dimethyl-5-(4<i>H</i>-1,2,4-triazol-4-ylaminomethylene)-1,3-dioxane-4,6-dione
 monohydrate
;
_journal_coeditor_code NC6036
_journal_issue 8
_journal_name_full 'Acta Crystallographica Section E'
_journal_page_first o2642
_journal_page_last o2643
_journal_paper_doi 10.1107/S1600536805022750
_journal_volume 61
_journal_year 2005
_chemical_formula_iupac 'C9 H10 N4 O4, H2 O'
_chemical_formula_moiety 'C9 H10 N4 O4, H2 O'
_chemical_formula_sum 'C9 H12 N4 O5'
_chemical_formula_weight 256.23
_chemical_name_systematic
;
 ?
;
_space_group_IT_number 14
_symmetry_cell_setting monoclinic
_symmetry_space_group_name_Hall '-P 2ybc'
_symmetry_space_group_name_H-M 'P 1 21/c 1'
_atom_sites_solution_hydrogens geom
_atom_sites_solution_primary direct
_atom_sites_solution_secondary difmap
_audit_creation_method SHELXL-97
_cell_angle_alpha 90.00
_cell_angle_beta 108.786(5)
_cell_angle_gamma 90.00
_cell_formula_units_Z 4
_cell_length_a 18.012(5)
_cell_length_b 5.356(5)
_cell_length_c 12.937(5)
_cell_measurement_reflns_used 25
_cell_measurement_temperature 193(2)
_cell_measurement_theta_max 20.36
_cell_measurement_theta_min 5.05
_cell_volume 1181.6(12)
_computing_cell_refinement
;
CAD-4/PC Software
;
_computing_data_collection
;
CAD-4/PC Software (Enraf--Nonius, 1993)
;
_computing_data_reduction 'XCAD (Harms & Wocadlo, 1995)'
_computing_molecular_graphics 'PLATON (Spek, 2004)'
_computing_publication_material SHELXL97
_computing_structure_refinement 'SHELXL97 (Sheldrick, 1997)'
_computing_structure_solution 'SHELXS97 (Sheldrick, 1997)'
_diffrn_ambient_temperature 193(2)
_diffrn_measured_fraction_theta_full 0.977
_diffrn_measured_fraction_theta_max 0.977
_diffrn_measurement_device_type 'Enraf--Nonius CAD-4'
_diffrn_measurement_method \w/2\q
_diffrn_radiation_monochromator graphite
_diffrn_radiation_source 'fine-focus sealed tube'
_diffrn_radiation_type MoK\a
_diffrn_radiation_wavelength 0.71069
_diffrn_reflns_av_R_equivalents 0.0280
_diffrn_reflns_av_sigmaI/netI 0.0379
_diffrn_reflns_limit_h_max 0
_diffrn_reflns_limit_h_min -21
_diffrn_reflns_limit_k_max 6
_diffrn_reflns_limit_k_min 0
_diffrn_reflns_limit_l_max 15
_diffrn_reflns_limit_l_min -14
_diffrn_reflns_number 2126
_diffrn_reflns_theta_full 25.07
_diffrn_reflns_theta_max 25.07
_diffrn_reflns_theta_min 1.19
_diffrn_standards_decay_% 1
_diffrn_standards_interval_count 200
_diffrn_standards_number 3
_exptl_absorpt_coefficient_mu 0.119
_exptl_absorpt_correction_type none
_exptl_crystal_colour colorless
_exptl_crystal_density_diffrn 1.440
_exptl_crystal_density_method 'not measured'
_exptl_crystal_description prismatic
_exptl_crystal_F_000 536
_exptl_crystal_size_max 0.50
_exptl_crystal_size_mid 0.20
_exptl_crystal_size_min 0.10
_refine_diff_density_max 0.248
_refine_diff_density_min -0.152
_refine_ls_extinction_coef 0.031(2)
_refine_ls_extinction_expression Fc^*^=kFc[1+0.001xFc^2^\l^3^/sin(2\q)]^-1/4^
_refine_ls_extinction_method SHELXL97
_refine_ls_goodness_of_fit_ref 1.027
_refine_ls_hydrogen_treatment mixed
_refine_ls_matrix_type full
_refine_ls_number_parameters 176
_refine_ls_number_reflns 2058
_refine_ls_number_restraints 0
_refine_ls_restrained_S_all 1.027
_refine_ls_R_factor_all 0.0689
_refine_ls_R_factor_gt 0.0379
_refine_ls_shift/su_max 0.000
_refine_ls_shift/su_mean 0.000
_refine_ls_structure_factor_coef Fsqd
_refine_ls_weighting_details 'calc w = 1/[\s^2^(Fo^2^)+(0.0425P)^2^+0.3902P] where P = (Fo^2^+2Fc^2^)/3'
_refine_ls_weighting_scheme calc
_refine_ls_wR_factor_gt 0.0908
_refine_ls_wR_factor_ref 0.1029
_reflns_number_gt 1504
_reflns_number_total 2058
_reflns_threshold_expression I>2\s(I)
_cod_data_source_file nc6036.cif
_cod_data_source_block I
_cod_original_sg_symbol_H-M 'P 21/c'
_cod_database_code 2206496
_cod_database_fobs_code 2206496

loop_
_symmetry_equiv_pos_as_xyz
'x, y, z'
'-x, y+1/2, -z+1/2'
'-x, -y, -z'
'x, -y-1/2, z-1/2'

loop_
_atom_site_label
_atom_site_fract_x
_atom_site_fract_y
_atom_site_fract_z
_atom_site_U_iso_or_equiv
_atom_site_adp_type
_atom_site_calc_flag
_atom_site_refinement_flags
_atom_site_occupancy
_atom_site_type_symbol
C1 0.35489(12) 0.5497(4) 0.97169(16) 0.0427(5) Uani d . 1 C
H1 0.3183 0.6784 0.9575 0.051 Uiso calc R 1 H
N2 0.40545(11) 0.5005(4) 1.06606(14) 0.0490(5) Uani d . 1 N
N3 0.44961(11) 0.2979(4) 1.05313(13) 0.0509(5) Uani d . 1 N
C4 0.42304(13) 0.2357(4) 0.95069(16) 0.0465(5) Uani d . 1 C
H4 0.4425 0.1061 0.9191 0.056 Uiso calc R 1 H
N5 0.36322(9) 0.3861(3) 0.89694(12) 0.0368(4) Uani d . 1 N
N6 0.32277(10) 0.3864(4) 0.78542(13) 0.0400(4) Uani d . 1 N
C7 0.26956(11) 0.2132(4) 0.74386(15) 0.0361(5) Uani d . 1 C
H7 0.2597 0.1009 0.7927 0.043 Uiso calc R 1 H
C8 0.22740(11) 0.1824(4) 0.63604(14) 0.0339(4) Uani d . 1 C
C9 0.17387(13) -0.0279(4) 0.60775(17) 0.0444(5) Uani d . 1 C
O9 0.16466(11) -0.1838(3) 0.66980(13) 0.0709(6) Uani d . 1 O
O10 0.13246(8) -0.0530(3) 0.49951(11) 0.0483(4) Uani d . 1 O
C11 0.12131(11) 0.1637(4) 0.43119(15) 0.0397(5) Uani d . 1 C
O12 0.19482(8) 0.2884(3) 0.44785(10) 0.0428(4) Uani d . 1 O
C13 0.23999(11) 0.3376(4) 0.55254(15) 0.0357(5) Uani d . 1 C
O13 0.28936(8) 0.4991(3) 0.56709(11) 0.0479(4) Uani d . 1 O
C111 0.06421(13) 0.3383(5) 0.45610(19) 0.0543(6) Uani d . 1 C
H11A 0.0152 0.2540 0.4445 0.082 Uiso calc R 1 H
H11B 0.0562 0.4812 0.4089 0.082 Uiso calc R 1 H
H11C 0.0847 0.3916 0.5308 0.082 Uiso calc R 1 H
C112 0.09524(15) 0.0712(5) 0.31547(17) 0.0624(7) Uani d . 1 C
H11D 0.0460 -0.0138 0.3002 0.094 Uiso calc R 1 H
H11E 0.1338 -0.0419 0.3056 0.094 Uiso calc R 1 H
H11F 0.0893 0.2102 0.2666 0.094 Uiso calc R 1 H
O1W 0.40935(10) 0.7898(3) 0.76790(13) 0.0551(5) Uani d . 1 O
H6 0.3378(13) 0.499(5) 0.7489(18) 0.052(7) Uiso d . 1 H
H1WA 0.4116(15) 0.856(5) 0.704(2) 0.073(8) Uiso d . 1 H
H1WB 0.462(2) 0.769(7) 0.815(3) 0.110(11) Uiso d . 1 H

loop_
_atom_site_aniso_label
_atom_site_aniso_U_11
_atom_site_aniso_U_22
_atom_site_aniso_U_33
_atom_site_aniso_U_12
_atom_site_aniso_U_13
_atom_site_aniso_U_23
C1 0.0491(12) 0.0426(12) 0.0371(11) 0.0010(10) 0.0147(10) -0.0049(10)
N2 0.0562(11) 0.0553(12) 0.0344(10) -0.0028(10) 0.0131(9) -0.0081(9)
N3 0.0536(11) 0.0585(12) 0.0338(10) 0.0038(10) 0.0045(8) -0.0010(9)
C4 0.0496(12) 0.0494(13) 0.0368(11) 0.0088(11) 0.0090(10) -0.0023(10)
N5 0.0413(9) 0.0403(9) 0.0253(8) 0.0010(8) 0.0061(7) -0.0004(7)
N6 0.0471(10) 0.0428(10) 0.0260(9) -0.0055(9) 0.0059(8) 0.0035(8)
C7 0.0405(11) 0.0340(11) 0.0350(10) -0.0004(9) 0.0137(9) 0.0020(9)
C8 0.0356(10) 0.0350(11) 0.0310(10) -0.0004(9) 0.0107(8) 0.0008(8)
C9 0.0505(12) 0.0417(13) 0.0405(11) -0.0058(10) 0.0140(10) -0.0016(10)
O9 0.0929(14) 0.0588(11) 0.0573(10) -0.0318(10) 0.0189(9) 0.0086(9)
O10 0.0555(9) 0.0397(9) 0.0434(8) -0.0083(7) 0.0071(7) -0.0080(7)
C11 0.0382(11) 0.0422(12) 0.0351(11) -0.0038(9) 0.0070(8) -0.0047(9)
O12 0.0384(8) 0.0607(10) 0.0279(7) -0.0072(7) 0.0086(6) -0.0010(7)
C13 0.0334(10) 0.0404(12) 0.0323(10) 0.0018(10) 0.0093(8) -0.0017(9)
O13 0.0451(8) 0.0541(10) 0.0410(8) -0.0144(8) 0.0091(6) 0.0065(7)
C111 0.0405(12) 0.0584(15) 0.0609(14) 0.0034(12) 0.0119(10) -0.0076(12)
C112 0.0614(15) 0.0806(19) 0.0378(12) -0.0085(14) 0.0057(11) -0.0160(12)
O1W 0.0593(11) 0.0631(11) 0.0353(8) -0.0123(9) 0.0044(8) 0.0098(8)

loop_
_atom_type_symbol
_atom_type_description
_atom_type_scat_dispersion_real
_atom_type_scat_dispersion_imag
_atom_type_scat_source
C C 0.0033 0.0016 'International Tables Vol C Tables 4.2.6.8 and 6.1.1.4'
H H 0.0000 0.0000 'International Tables Vol C Tables 4.2.6.8 and 6.1.1.4'
N N 0.0061 0.0033 'International Tables Vol C Tables 4.2.6.8 and 6.1.1.4'
O O 0.0106 0.0060 'International Tables Vol C Tables 4.2.6.8 and 6.1.1.4'

loop_
_geom_angle_atom_site_label_1
_geom_angle_atom_site_label_2
_geom_angle_atom_site_label_3
_geom_angle
N2 C1 N5 109.7(2)
N2 C1 H1 125.1
N5 C1 H1 125.1
C1 N2 N3 107.60(17)
C4 N3 N2 106.64(17)
N3 C4 N5 110.1(2)
N3 C4 H4 124.9
N5 C4 H4 124.9
C4 N5 C1 105.89(17)
C4 N5 N6 126.95(17)
C1 N5 N6 126.95(18)
C7 N6 N5 119.46(18)
C7 N6 H6 125.8(15)
N5 N6 H6 114.7(15)
N6 C7 C8 126.42(19)
N6 C7 H7 116.8
C8 C7 H7 116.8
C7 C8 C13 121.80(18)
C7 C8 C9 117.19(18)
C13 C8 C9 120.80(17)
O9 C9 O10 117.9(2)
O9 C9 C8 126.3(2)
O10 C9 C8 115.77(18)
C9 O10 C11 118.32(16)
O10 C11 O12 110.17(16)
O10 C11 C111 110.00(17)
O12 C11 C111 109.92(18)
O10 C11 C112 106.52(19)
O12 C11 C112 106.28(17)
C111 C11 C112 113.83(19)
C13 O12 C11 117.76(14)
O13 C13 O12 117.78(17)
O13 C13 C8 125.57(18)
O12 C13 C8 116.56(17)
C11 C111 H11A 109.5
C11 C111 H11B 109.5
H11A C111 H11B 109.5
C11 C111 H11C 109.5
H11A C111 H11C 109.5
H11B C111 H11C 109.5
C11 C112 H11D 109.5
C11 C112 H11E 109.5
H11D C112 H11E 109.5
C11 C112 H11F 109.5
H11D C112 H11F 109.5
H11E C112 H11F 109.5
H1WA O1W H1WB 107(3)

loop_
_geom_bond_atom_site_label_1
_geom_bond_atom_site_label_2
_geom_bond_distance
C1 N2 1.293(3)
C1 N5 1.348(3)
C1 H1 0.9300
N2 N3 1.387(3)
N3 C4 1.299(3)
C4 N5 1.346(3)
C4 H4 0.9300
N5 N6 1.391(2)
N6 C7 1.317(3)
N6 H6 0.86(2)
C7 C8 1.367(3)
C7 H7 0.9300
C8 C13 1.437(3)
C8 C9 1.451(3)
C9 O9 1.207(3)
C9 O10 1.365(2)
O10 C11 1.433(3)
C11 O12 1.436(2)
C11 C111 1.500(3)
C11 C112 1.502(3)
O12 C13 1.362(2)
C13 O13 1.211(2)
C111 H11A 0.9600
C111 H11B 0.9600
C111 H11C 0.9600
C112 H11D 0.9600
C112 H11E 0.9600
C112 H11F 0.9600
O1W H1WA 0.91(3)
O1W H1WB 0.96(4)

loop_
_geom_hbond_atom_site_label_D
_geom_hbond_atom_site_label_H
_geom_hbond_atom_site_label_A
_geom_hbond_site_symmetry_A
_geom_hbond_distance_DH
_geom_hbond_distance_HA
_geom_hbond_distance_DA
_geom_hbond_angle_DHA
N6 H6 O13 . 0.86(2) 2.23(2) 2.759(2) 119.6(19)
N6 H6 O1W . 0.86(2) 1.99(2) 2.717(3) 142(2)
O1W H1WA N2 4_575 0.91(3) 1.92(3) 2.822(3) 174(2)
O1W H1WB N3 3_667 0.96(4) 1.95(4) 2.872(3) 160(3)

loop_
_geom_torsion_atom_site_label_1
_geom_torsion_atom_site_label_2
_geom_torsion_atom_site_label_3
_geom_torsion_atom_site_label_4
_geom_torsion
N5 C1 N2 N3 0.6(2)
C1 N2 N3 C4 0.1(2)
N2 N3 C4 N5 -0.8(2)
N3 C4 N5 C1 1.1(2)
N3 C4 N5 N6 176.18(19)
N2 C1 N5 C4 -1.1(2)
N2 C1 N5 N6 -176.12(19)
C4 N5 N6 C7 77.5(3)
C1 N5 N6 C7 -108.4(2)
N5 N6 C7 C8 -177.18(19)
N6 C7 C8 C13 2.8(3)
N6 C7 C8 C9 177.56(19)
C7 C8 C9 O9 -2.6(3)
C13 C8 C9 O9 172.2(2)
C7 C8 C9 O10 179.79(18)
C13 C8 C9 O10 -5.4(3)
O9 C9 O10 C11 159.2(2)
C8 C9 O10 C11 -23.0(3)
C9 O10 C11 O12 49.5(2)
C9 O10 C11 C111 -71.8(2)
C9 O10 C11 C112 164.38(18)
O10 C11 O12 C13 -49.7(2)
C111 C11 O12 C13 71.7(2)
C112 C11 O12 C13 -164.71(18)
C11 O12 C13 O13 -159.60(18)
C11 O12 C13 C8 23.6(3)
C7 C8 C13 O13 3.1(3)
C9 C8 C13 O13 -171.5(2)
C7 C8 C13 O12 179.60(18)
C9 C8 C13 O12 5.0(3)

loop_
_cod_related_entry_id
_cod_related_entry_database
_cod_related_entry_code
1 ChemSpider 21129089
